data_1547964
loop_
_publ_author_name
'Christopher H. Woodall'
'Gavin A. Craig'
'Alessandro Prescimone'
'Martin Misek'
'Joan Cano'
'Juan Faus'
'Michael R. Probert'
'Simon Parsons'
'Stephen Moggach'
'Jose Martinez-Lillo'
'Mark Murrie'
'Konstantin V. Kamenev'
'Euan K. Brechin'

_publ_contact_author_name 'Alessandro Prescimone'
_publ_section_title
;
 Pressure induced enhancement of the magnetic ordering temperature in
 rhenium(IV) monomers
;
_journal_name_full 'Nature Communications'
_journal_page_first 13870
_journal_paper_doi 10.1038/ncomms13870
_journal_volume 7
_journal_year 2017
_chemical_absolute_configuration .
_chemical_compound_source 'F.J. Martinez Lillo'
_chemical_formula_moiety 'C6 H9 Cl4 N3 Re1'
_chemical_formula_sum 'C6 H9 Cl4 N3 Re'
_chemical_formula_weight 451.17
_space_group_IT_number 62
_symmetry_cell_setting orthorhombic
_symmetry_space_group_name_Hall '-P 2ac 2n'
_symmetry_space_group_name_H-M 'P n m a'
_atom_sites_solution_hydrogens geom
_atom_sites_solution_primary 'from a low temperature structure'
_audit_creation_date 13-10-15
_audit_creation_method CRYSTALS_ver_14.40
_cell_angle_alpha 90
_cell_angle_beta 90
_cell_angle_gamma 90
_cell_formula_units_Z 4
_cell_length_a 10.4093(4)
_cell_length_b 13.5203(5)
_cell_length_c 9.8134(3)
_cell_measurement_reflns_used 5832
_cell_measurement_temperature 300
_cell_measurement_theta_max 28.271
_cell_measurement_theta_min 2.564
_cell_volume 1381.11(8)
_computing_cell_refinement 'Apex2 (Bruker AXS, 2006)'
_computing_data_collection 'Apex2 (Bruker AXS, 2006)'
_computing_data_reduction 'SAINT (Siemens ,1995)'
_computing_molecular_graphics 'CAMERON (Watkin et al., 1996)'
_computing_publication_material 'CRYSTALS (Betteridge et al., 2003)'
_computing_structure_refinement 'CRYSTALS (Betteridge et al., 2003)'
_computing_structure_solution 'Superflip (Palatinus & Chapuis, 2007)'
_diffrn_ambient_temperature 300
_diffrn_measured_fraction_theta_full 0.999
_diffrn_measured_fraction_theta_max 0.999
_diffrn_measurement_device Area
_diffrn_measurement_device_type 'Bruker Kappa Apex2'
_diffrn_measurement_method \w
_diffrn_radiation_monochromator graphite
_diffrn_radiation_type 'Mo K\a'
_diffrn_radiation_wavelength 0.71073
_diffrn_reflns_av_R_equivalents 0.030
_diffrn_reflns_limit_h_max 11
_diffrn_reflns_limit_h_min -13
_diffrn_reflns_limit_k_max 14
_diffrn_reflns_limit_k_min -18
_diffrn_reflns_limit_l_max 13
_diffrn_reflns_limit_l_min -13
_diffrn_reflns_number 8215
_diffrn_reflns_theta_full 28.272
_diffrn_reflns_theta_max 28.272
_diffrn_reflns_theta_min 2.565
_diffrn_standards_interval_count .
_diffrn_standards_interval_time .
_diffrn_standards_number 0
_exptl_absorpt_coefficient_mu 9.542
_exptl_absorpt_correction_T_max 0.7457
_exptl_absorpt_correction_T_min 0.5300
_exptl_absorpt_correction_type multi-scan
_exptl_absorpt_process_details 'SADABS (Siemens, 1996)'
_exptl_crystal_colour 'light green'
_exptl_crystal_density_diffrn 2.170
_exptl_crystal_density_method 'not measured'
_exptl_crystal_description block
_exptl_crystal_F_000 836
_exptl_crystal_recrystallization_method
; 
 Evaporation of a MeCN solution
;
_exptl_crystal_size_max 0.12
_exptl_crystal_size_mid 0.09
_exptl_crystal_size_min 0.06
_refine_diff_density_max 0.63
_refine_diff_density_min -0.81
_refine_ls_extinction_method None
_refine_ls_goodness_of_fit_ref 1.0682
_refine_ls_hydrogen_treatment noref
_refine_ls_matrix_type full
_refine_ls_number_parameters 66
_refine_ls_number_reflns 1604
_refine_ls_number_restraints 38
_refine_ls_R_factor_all 0.0220
_refine_ls_R_factor_gt 0.0194
_refine_ls_shift/su_max 0.0009517
_refine_ls_shift/su_mean 0.0000570
_refine_ls_structure_factor_coef F
_refine_ls_weighting_details
;
 Method, part 1, Chebychev polynomial, (Watkin, 1994, Prince, 1982) 
 [weight] = 1.0/[A~0~*T~0~(x)+A~1~*T~1~(x) ... +A~n-1~]*T~n-1~(x)] 
 where A~i~ are the Chebychev coefficients listed below and x= Fcalc/Fmax 
 Method = Robust Weighting (Prince, 1982) 
 W = [weight] * [1-(deltaF/6*sigmaF)^2^]^2^ 
 A~i~ are: 
 0.273 0.304 0.246 0.117 0.638E-01 
;
_refine_ls_weighting_scheme calc
_refine_ls_wR_factor_all 0.0206
_refine_ls_wR_factor_gt 0.0189
_refine_ls_wR_factor_ref 0.0189
_reflns_limit_h_max 13
_reflns_limit_h_min 0
_reflns_limit_k_max 18
_reflns_limit_k_min 0
_reflns_limit_l_max 13
_reflns_limit_l_min 0
_reflns_number_gt 1604
_reflns_number_total 1779
_reflns_threshold_expression I>2.0\s(I)
_oxford_diffrn_Wilson_B_factor 0.00
_oxford_diffrn_Wilson_scale 0.00
_oxford_refine_ls_r_factor_ref 0.0194
_oxford_refine_ls_scale 0.09640(11)
_oxford_reflns_number_all 1765
_oxford_reflns_threshold_expression_ref I>2.0\s(I)
_oxford_structure_analysis_title 'ap1022bis in Pnma'
_cod_data_source_file ReCl4MeCN.MeCNambient.cif
_cod_data_source_block ap1022
_cod_original_sg_symbol_H-M 'P n m a '
_cod_original_formula_sum 'C6 H9 Cl4 N3 Re1'
_cod_database_code 1547964

loop_
_symmetry_equiv_pos_as_xyz
x,y,z
-x,-y,-z
-x+1/2,y+1/2,z+1/2
x+1/2,-y+1/2,-z+1/2
x,-y+1/2,z
-x,y+1/2,-z
-x+1/2,-y,z+1/2
x+1/2,y,-z+1/2

loop_
_atom_site_label
_atom_site_type_symbol
_atom_site_fract_x
_atom_site_fract_y
_atom_site_fract_z
_atom_site_U_iso_or_equiv
_atom_site_occupancy
_atom_site_adp_type
_atom_site_refinement_flags_posn
_atom_site_refinement_flags_adp
_atom_site_refinement_flags_occupancy
_atom_site_disorder_assembly
_atom_site_disorder_group
_atom_site_attached_hydrogens
Re1 Re 0.939929(14) 0.7500 0.481145(15) 0.0261 1.0000 Uani S T . . . .
Cl2 Cl 0.76586(12) 0.7500 0.62860(13) 0.0491 1.0000 Uani S TU . . . .
Cl3 Cl 1.09372(12) 0.7500 0.30845(13) 0.0494 1.0000 Uani S TU . . . .
Cl4 Cl 1.04344(8) 0.62597(6) 0.59784(9) 0.0488 1.0000 Uani . U . . . .
N5 N 0.8437(2) 0.64267(19) 0.3679(3) 0.0382 1.0000 Uani . U . . . .
C6 C 0.7924(3) 0.5849(2) 0.3042(4) 0.0458 1.0000 Uani . U . . . .
C3 C 0.7257(5) 0.5121(3) 0.2225(5) 0.0777 1.0000 Uani . U . . . .
C2 C 0.4236(11) 0.7500 0.5323(12) 0.120(3) 1.0000 Uiso DS U . . . .
N2 N 0.4753(15) 0.5622(12) 0.4977(13) 0.122(3) 0.5000 Uiso D U . . . .
C1 C 0.4494(15) 0.6445(14) 0.5147(16) 0.120(3) 0.5000 Uiso D U . . . .
H31 H 0.7026 0.4563 0.2757 0.0932 1.0000 Uiso . . . . . .
H32 H 0.7806 0.4902 0.1493 0.0932 1.0000 Uiso . . . . . .
H33 H 0.6500 0.5398 0.1828 0.0932 1.0000 Uiso . . . . . .
H21 H 0.3570 0.7500 0.4709 0.1440 1.0000 Uiso . . . . . .
H22 H 0.4973 0.7879 0.5182 0.1440 0.5000 Uiso . . . . . .
H23 H 0.3924 0.7500 0.6239 0.1440 1.0000 Uiso . . . . . .

loop_
_atom_site_aniso_label
_atom_site_aniso_U_11
_atom_site_aniso_U_22
_atom_site_aniso_U_33
_atom_site_aniso_U_23
_atom_site_aniso_U_13
_atom_site_aniso_U_12
Re1 0.02659(8) 0.02044(8) 0.03115(9) 0.0000 -0.00338(6) 0.0000
Cl2 0.0446(6) 0.0466(6) 0.0561(7) 0.0000 0.0162(5) 0.0000
Cl3 0.0491(6) 0.0443(6) 0.0547(6) 0.0000 0.0187(5) 0.0000
Cl4 0.0505(4) 0.0387(4) 0.0571(5) 0.0122(3) -0.0127(4) 0.0082(3)
N5 0.0395(13) 0.0301(12) 0.0451(13) -0.0012(9) -0.0096(10) -0.0007(9)
C6 0.0493(18) 0.0295(14) 0.0586(18) -0.0029(12) -0.0198(15) 0.0000(12)
C3 0.093(3) 0.0343(18) 0.105(4) -0.015(2) -0.055(3) -0.001(2)

loop_
_atom_type_symbol
_atom_type_scat_dispersion_real
_atom_type_scat_dispersion_imag
_atom_type_scat_Cromer_Mann_a1
_atom_type_scat_Cromer_Mann_b1
_atom_type_scat_Cromer_Mann_a2
_atom_type_scat_Cromer_Mann_b2
_atom_type_scat_Cromer_Mann_a3
_atom_type_scat_Cromer_Mann_b3
_atom_type_scat_Cromer_Mann_a4
_atom_type_scat_Cromer_Mann_b4
_atom_type_scat_Cromer_Mann_c
_atom_type_scat_source
C 0.0033 0.0016 2.3100 20.8439 1.0200 10.2075 1.5886 0.5687 0.8650 51.6512 0.2156 'International Tables Vol C 4.2.6.8 and 6.1.1.4'
H 0.0000 0.0000 0.4930 10.5109 0.3229 26.1257 0.1402 3.1424 0.0408 57.7998 0.0030 'International Tables Vol C 4.2.6.8 and 6.1.1.4'
N 0.0061 0.0033 12.2126 0.0057 3.1322 9.8933 2.0125 28.9975 1.1663 0.5826 -11.5290 'International Tables Vol C 4.2.6.8 and 6.1.1.4'
Cl 0.1484 0.1585 11.4604 0.0104 7.1964 1.1662 6.2556 18.5194 1.6455 47.7784 -9.5574 'International Tables Vol C 4.2.6.8 and 6.1.1.4'
Re -1.0185 7.2310 28.7621 1.6719 15.7189 9.0923 14.5564 0.3505 5.4417 52.0861 10.4720 'International Tables Vol C 4.2.6.8 and 6.1.1.4'

loop_
_geom_angle_atom_site_label_1
_geom_angle_site_symmetry_1
_geom_angle_atom_site_label_2
_geom_angle_site_symmetry_2
_geom_angle_atom_site_label_3
_geom_angle_site_symmetry_3
_geom_angle
_geom_angle_publ_flag
N5 5_565 Re1 . Cl4 5_565 89.03(7) yes
N5 5_565 Re1 . Cl2 . 87.55(8) yes
Cl4 5_565 Re1 . Cl2 . 93.17(3) yes
N5 5_565 Re1 . Cl3 . 86.69(8) yes
Cl4 5_565 Re1 . Cl3 . 92.31(3) yes
Cl2 . Re1 . Cl3 . 171.98(5) yes
N5 5_565 Re1 . Cl4 . 177.14(7) yes
Cl4 5_565 Re1 . Cl4 . 93.69(5) yes
Cl2 . Re1 . Cl4 . 93.17(3) yes
Cl3 . Re1 . Cl4 . 92.31(3) yes
N5 5_565 Re1 . N5 . 88.24(14) yes
Cl4 5_565 Re1 . N5 . 177.14(7) yes
Cl2 . Re1 . N5 . 87.55(8) yes
Cl3 . Re1 . N5 . 86.69(8) yes
Cl4 . Re1 . N5 . 89.03(7) yes
Re1 . N5 . C6 . 178.8(3) yes
N5 . C6 . C3 . 179.3(4) yes
C6 . C3 . H31 . 111.0 no
C6 . C3 . H32 . 109.7 no
H31 . C3 . H32 . 108.4 no
C6 . C3 . H33 . 110.8 no
H31 . C3 . H33 . 109.1 no
H32 . C3 . H33 . 107.8 no
C1 5_565 C2 . H22 5_565 111.6 no
C1 5_565 C2 . C1 . 154.8(16) yes
H22 5_565 C2 . C1 . 45.2 no
C1 5_565 C2 . H21 . 93.5 no
H22 5_565 C2 . H21 . 121.6 no
C1 . C2 . H21 . 93.5 no
C1 5_565 C2 . H22 . 45.2 no
H22 5_565 C2 . H22 . 66.6 no
C1 . C2 . H22 . 111.6 no
H21 . C2 . H22 . 121.6 no
C1 5_565 C2 . H23 . 100.0 no
H22 5_565 C2 . H23 . 114.7 no
C1 . C2 . H23 . 100.0 no
H21 . C2 . H23 . 111.1 no
H22 . C2 . H23 . 114.7 no
C2 . C1 . N2 . 176.7(18) yes

loop_
_geom_bond_atom_site_label_1
_geom_bond_site_symmetry_1
_geom_bond_atom_site_label_2
_geom_bond_site_symmetry_2
_geom_bond_distance
_geom_bond_publ_flag
Re1 . N5 5_565 2.085(2) yes
Re1 . Cl4 5_565 2.2987(7) yes
Re1 . Cl2 . 2.3188(11) yes
Re1 . Cl3 . 2.3312(11) yes
Re1 . Cl4 . 2.2987(7) yes
Re1 . N5 . 2.085(2) yes
N5 . C6 . 1.133(4) yes
C6 . C3 . 1.447(5) yes
C3 . H31 . 0.948 no
C3 . H32 . 0.965 no
C3 . H33 . 0.956 no
C2 . C1 5_565 1.461(19) yes
C2 . H22 5_565 0.932 no
C2 . C1 . 1.461(19) yes
C2 . H21 . 0.918 no
C2 . H22 . 0.932 no
C2 . H23 . 0.956 no
N2 . C1 . 1.16(2) yes
